data_1537102
loop_
_publ_author_name
'Zhuraleva, M.A.'
'Salvador, J.'
'Bilc, D.'
'Mahanti, S.D.'
'Ireland, J.'
'Kanatzidis, M.G.'
'Kannewurf, C.R.'

_publ_section_title
;
 Intermetallics as zintl phases: Yb2Ga4Ge6 and RE3Ga4Ge6 (RE= Yb, Eu):
 Structural response of a [Ga4Ge6]4- framework to reduction by two
 electrons
;
_journal_name_full 'Chemistry - A European Journal'
_journal_page_first 3197
_journal_page_last 3208
_journal_volume 10
_journal_year 2004
_chemical_formula_sum 'Ga4 Ge6 Yb3'
_space_group_IT_number 12
_symmetry_space_group_name_Hall '-C 2y'
_symmetry_space_group_name_H-M 'C 1 2/m 1'
_cell_angle_alpha 90
_cell_angle_beta 91.426
_cell_angle_gamma 90
_cell_formula_units_Z 4
_cell_length_a 23.941
_cell_length_b 4.1928
_cell_length_c 10.918
_cell_volume 1095.608
_citation_journal_id_ASTM CEUJED
_cod_data_source_file Zhuraleva_CEUJED_2004_1291.cif
_cod_data_source_block Ga4Ge6Yb3
_cod_database_code 1537102

loop_
_symmetry_equiv_pos_as_xyz
x,y,z
-x,y,-z
-x,-y,-z
x,-y,z
x+1/2,y+1/2,z
-x+1/2,y+1/2,-z
-x+1/2,-y+1/2,-z
x+1/2,-y+1/2,z

loop_
_atom_site_label
_atom_site_type_symbol
_atom_site_fract_x
_atom_site_fract_y
_atom_site_fract_z
_atom_site_occupancy
_atom_site_U_iso_or_equiv
Yb3 Yb 0.64468 0 0.10628 1 0.0
Ga2 Ga 0.24077 0 0.25722 1 0.0
Ge2 Ge 0.22543 0 0.02615 1 0.0
Yb1 Yb 0.1759 0 0.54748 1 0.0
Ga4 Ga 0.86436 0 0.11459 1 0.0
Ga1 Ga 0.421 0 0.41243 1 0.0
Ge5 Ge 0.60401 0 0.36622 1 0.0
Ge4 Ge 0.3478 0 0.2359 1 0.0
Ge1 Ge 0.02251 0 0.60403 1 0.0
Ge3 Ge 0.29167 0 0.64164 1 0.0
Yb2 Yb 0.47638 0 0.1682 1 0.0
Ga3 Ga 0.06522 0 0.26741 1 0.0
Ge6 Ge 0.05151 0 0.03396 1 0.0
